data_4086633
loop_
_publ_author_name
'Wei, Yun'
'Wang, Shaowu'
'Zhu, Xiancui'
'Zhou, Shuangliu'
'Mu, Xiaolong'
'Huang, Zeming'
'Hong, Dongjing'

_publ_section_title
;
 Aluminum Complexes Bearing N-Protected 2-Amino- or 2-Imino-Functionalized
 Pyrrolyl Ligands: Synthesis, Structure, and Catalysis for Preparation of
 Pyrrolyl-End-Functionalized Polyesters
;
_journal_issue 16
_journal_name_full Organometallics
_journal_page_first 2621
_journal_paper_doi 10.1021/acs.organomet.6b00327
_journal_volume 35
_journal_year 2016
_chemical_formula_sum 'C38 H54 Al2 N4'
_chemical_formula_weight 620.81
_chemical_name_systematic
; 
 ? 
;
_space_group_IT_number 14
_symmetry_cell_setting monoclinic
_symmetry_space_group_name_Hall '-P 2yn'
_symmetry_space_group_name_H-M 'P 1 21/n 1'
_atom_sites_solution_hydrogens geom
_atom_sites_solution_primary direct
_atom_sites_solution_secondary difmap
_audit_creation_method SHELXL-97
_cell_angle_alpha 90.00
_cell_angle_beta 101.710(2)
_cell_angle_gamma 90.00
_cell_formula_units_Z 2
_cell_length_a 10.5060(13)
_cell_length_b 11.7870(15)
_cell_length_c 14.9351(19)
_cell_measurement_reflns_used 4867
_cell_measurement_temperature 293(2)
_cell_measurement_theta_max 26.50
_cell_measurement_theta_min 2.18
_cell_volume 1811.0(4)
_computing_cell_refinement 'Bruker SMART'
_computing_data_collection 'Bruker SMART'
_computing_data_reduction 'Bruker SAINT'
_computing_molecular_graphics 'Bruker SHELXTL'
_computing_publication_material 'Bruker SHELXTL'
_computing_structure_refinement 'SHELXL-97 (Sheldrick, 1997)'
_computing_structure_solution 'SHELXS-97 (Sheldrick, 1990)'
_diffrn_ambient_temperature 293(2)
_diffrn_measured_fraction_theta_full 0.984
_diffrn_measured_fraction_theta_max 0.984
_diffrn_measurement_device_type 'CCD area detector'
_diffrn_measurement_method 'phi and omega scans'
_diffrn_radiation_monochromator graphite
_diffrn_radiation_source 'fine-focus sealed tube'
_diffrn_radiation_type MoK\a
_diffrn_radiation_wavelength 0.71073
_diffrn_reflns_av_R_equivalents 0.0336
_diffrn_reflns_av_sigmaI/netI 0.0365
_diffrn_reflns_limit_h_max 13
_diffrn_reflns_limit_h_min -13
_diffrn_reflns_limit_k_max 15
_diffrn_reflns_limit_k_min -13
_diffrn_reflns_limit_l_max 19
_diffrn_reflns_limit_l_min -19
_diffrn_reflns_number 15036
_diffrn_reflns_theta_full 27.64
_diffrn_reflns_theta_max 27.64
_diffrn_reflns_theta_min 2.18
_exptl_absorpt_coefficient_mu 0.111
_exptl_absorpt_correction_T_max 0.9868
_exptl_absorpt_correction_T_min 0.9857
_exptl_absorpt_correction_type multi-scan
_exptl_crystal_colour colorless
_exptl_crystal_density_diffrn 1.138
_exptl_crystal_density_method 'not measured'
_exptl_crystal_description block
_exptl_crystal_F_000 672
_exptl_crystal_size_max 0.13
_exptl_crystal_size_mid 0.12
_exptl_crystal_size_min 0.12
_refine_diff_density_max 0.630
_refine_diff_density_min -0.300
_refine_diff_density_rms 0.047
_refine_ls_extinction_method none
_refine_ls_goodness_of_fit_ref 1.025
_refine_ls_hydrogen_treatment mixed
_refine_ls_matrix_type full
_refine_ls_number_parameters 225
_refine_ls_number_reflns 4158
_refine_ls_number_restraints 12
_refine_ls_restrained_S_all 1.024
_refine_ls_R_factor_all 0.0945
_refine_ls_R_factor_gt 0.0604
_refine_ls_shift/su_max 0.001
_refine_ls_shift/su_mean 0.000
_refine_ls_structure_factor_coef Fsqd
_refine_ls_weighting_details 'calc w=1/[\s^2^(Fo^2^)+(0.0687P)^2^+1.1759P] where P=(Fo^2^+2Fc^2^)/3'
_refine_ls_weighting_scheme calc
_refine_ls_wR_factor_gt 0.1496
_refine_ls_wR_factor_ref 0.1711
_reflns_number_gt 2803
_reflns_number_total 4158
_reflns_threshold_expression >2sigma(I)
_cod_data_source_file om6b00327_si_002.cif
_cod_data_source_block 130609b_0m
_cod_depositor_comments
;
The following automatic conversions were performed:

'_symmetry_cell_setting' value 'Monoclinic' changed to 'monoclinic'
according to
/usr/data/users/saulius/crontab/automatic-downloads/rss-feeds/ACS/lib/dictionaries/cif_core.dic
dictionary named 'cif_core.dic' version 2.4.2 from 2011-04-26.

Automatic conversion script
Id: cif_fix_values 4268 2015-11-12 08:31:59Z antanas 

 Adding full bibliography for 4086630--4086636.cif.
;
_cod_original_sg_symbol_H-M P2(1)/n
_cod_database_code 4086633

loop_
_symmetry_equiv_pos_as_xyz
'x, y, z'
'-x+1/2, y+1/2, -z+1/2'
'-x, -y, -z'
'x-1/2, -y-1/2, z-1/2'

loop_
_atom_site_label
_atom_site_type_symbol
_atom_site_fract_x
_atom_site_fract_y
_atom_site_fract_z
_atom_site_U_iso_or_equiv
_atom_site_adp_type
_atom_site_occupancy
_atom_site_symmetry_multiplicity
_atom_site_calc_flag
_atom_site_refinement_flags
_atom_site_disorder_group
Al1 Al 0.97910(7) 0.45820(6) 0.07698(5) 0.0347(3) Uani 0.831(2) 1 d PU 1
C1 C 0.9756(5) 0.5376(3) 0.1906(3) 0.0681(12) Uani 0.831(2) 1 d PU 1
H1A H 0.8949 0.5222 0.2090 0.102 Uiso 0.831(2) 1 calc PR 1
H1B H 0.9836 0.6177 0.1816 0.102 Uiso 0.831(2) 1 calc PR 1
H1C H 1.0466 0.5120 0.2373 0.102 Uiso 0.831(2) 1 calc PR 1
Al1' Al 1.0309(4) 0.5801(4) 0.0604(3) 0.0477(15) Uani 0.169(2) 1 d PU 2
C1' C 1.046(2) 0.577(2) 0.1971(13) 0.069(6) Uani 0.169(2) 1 d PU 2
H1'1 H 0.9908 0.5190 0.2129 0.104 Uiso 0.169(2) 1 calc PR 2
H1'2 H 1.0202 0.6495 0.2172 0.104 Uiso 0.169(2) 1 calc PR 2
H1'3 H 1.1346 0.5621 0.2263 0.104 Uiso 0.169(2) 1 calc PR 2
C2 C 0.8731(2) 0.21917(19) 0.04974(18) 0.0455(6) Uani 1 1 d . .
C3 C 0.8223(2) 0.1958(2) 0.12764(18) 0.0491(6) Uani 1 1 d . .
C4 C 0.7246(3) 0.1146(2) 0.1217(2) 0.0561(7) Uani 1 1 d . .
H4 H 0.6895 0.1002 0.1729 0.067 Uiso 1 1 calc R .
C5 C 0.6784(3) 0.0555(2) 0.0432(2) 0.0605(7) Uani 1 1 d . .
H5 H 0.6139 0.0011 0.0416 0.073 Uiso 1 1 calc R .
C6 C 0.7282(3) 0.0771(2) -0.0332(2) 0.0596(7) Uani 1 1 d . .
H6 H 0.6972 0.0367 -0.0866 0.071 Uiso 1 1 calc R .
C7 C 0.8252(2) 0.1591(2) -0.03195(19) 0.0508(6) Uani 1 1 d . .
C8 C 0.8698(3) 0.2531(3) 0.2200(2) 0.0649(8) Uani 1 1 d . .
H8 H 0.9413 0.3039 0.2138 0.078 Uiso 1 1 calc R .
C9 C 0.7605(4) 0.3265(4) 0.2433(3) 0.1053(14) Uani 1 1 d . .
H9A H 0.7320 0.3800 0.1949 0.158 Uiso 1 1 calc R .
H9B H 0.7921 0.3666 0.2994 0.158 Uiso 1 1 calc R .
H9C H 0.6889 0.2790 0.2503 0.158 Uiso 1 1 calc R .
C10 C 0.9225(4) 0.1685(4) 0.2958(3) 0.0986(12) Uani 1 1 d . .
H10A H 0.8531 0.1205 0.3063 0.148 Uiso 1 1 calc R .
H10B H 0.9587 0.2088 0.3509 0.148 Uiso 1 1 calc R .
H10C H 0.9887 0.1229 0.2778 0.148 Uiso 1 1 calc R .
C11 C 0.8733(3) 0.1796(3) -0.11912(19) 0.0628(7) Uani 1 1 d . .
H11 H 0.9360 0.2422 -0.1076 0.075 Uiso 1 1 calc R .
C12 C 0.7627(4) 0.2162(4) -0.1972(2) 0.0932(12) Uani 1 1 d . .
H12A H 0.6972 0.1582 -0.2078 0.140 Uiso 1 1 calc R .
H12B H 0.7962 0.2276 -0.2517 0.140 Uiso 1 1 calc R .
H12C H 0.7254 0.2856 -0.1809 0.140 Uiso 1 1 calc R .
C13 C 0.9438(4) 0.0768(3) -0.1470(3) 0.0907(11) Uani 1 1 d . .
H13A H 1.0113 0.0539 -0.0968 0.136 Uiso 1 1 calc R .
H13B H 0.9814 0.0960 -0.1985 0.136 Uiso 1 1 calc R .
H13C H 0.8832 0.0156 -0.1633 0.136 Uiso 1 1 calc R .
C14 C 1.0999(2) 0.25596(19) 0.05145(17) 0.0418(5) Uani 1 1 d . .
H14A H 1.0944 0.2054 -0.0004 0.050 Uiso 1 1 calc R .
H14B H 1.1324 0.2133 0.1069 0.050 Uiso 1 1 calc R .
C15 C 1.1882(2) 0.35267(19) 0.04371(15) 0.0390(5) Uani 1 1 d . .
C16 C 1.1510(2) 0.46639(19) 0.02926(16) 0.0411(5) Uani 1 1 d . .
C17 C 1.2725(2) 0.5263(2) 0.03885(19) 0.0533(6) Uani 1 1 d . .
H17 H 1.2818 0.6044 0.0344 0.064 Uiso 1 1 calc R .
C18 C 1.3704(2) 0.4505(2) 0.0553(2) 0.0546(7) Uani 1 1 d . .
H18 H 1.4584 0.4676 0.0628 0.066 Uiso 1 1 calc R .
C19 C 1.3947(3) 0.2397(3) 0.0737(2) 0.0697(8) Uani 1 1 d . .
H19A H 1.3930 0.2102 0.1334 0.105 Uiso 1 1 calc R .
H19B H 1.4829 0.2549 0.0692 0.105 Uiso 1 1 calc R .
H19C H 1.3577 0.1850 0.0282 0.105 Uiso 1 1 calc R .
N1 N 0.97269(18) 0.30320(17) 0.05349(16) 0.0510(6) Uani 1 1 d . .
N2 N 1.31948(18) 0.34427(17) 0.05918(14) 0.0469(5) Uani 1 1 d . .

loop_
_atom_site_aniso_label
_atom_site_aniso_U_11
_atom_site_aniso_U_22
_atom_site_aniso_U_33
_atom_site_aniso_U_23
_atom_site_aniso_U_13
_atom_site_aniso_U_12
Al1 0.0376(4) 0.0309(4) 0.0378(4) -0.0002(3) 0.0128(3) -0.0018(3)
C1 0.111(4) 0.046(2) 0.057(2) -0.0101(17) 0.038(3) -0.010(2)
Al1' 0.047(3) 0.040(2) 0.054(3) -0.0038(19) 0.006(2) -0.0029(19)
C1' 0.096(16) 0.074(14) 0.037(9) 0.017(9) 0.011(10) 0.018(11)
C2 0.0365(12) 0.0313(12) 0.0679(16) 0.0061(11) 0.0089(11) 0.0015(10)
C3 0.0404(12) 0.0382(13) 0.0699(17) 0.0005(11) 0.0143(12) 0.0013(10)
C4 0.0499(14) 0.0506(15) 0.0723(18) 0.0039(13) 0.0228(13) -0.0067(12)
C5 0.0473(14) 0.0512(16) 0.082(2) 0.0018(14) 0.0121(14) -0.0167(13)
C6 0.0558(16) 0.0523(16) 0.0672(18) -0.0001(13) 0.0044(14) -0.0095(13)
C7 0.0441(13) 0.0444(14) 0.0639(16) 0.0156(12) 0.0108(12) 0.0029(11)
C8 0.0696(18) 0.0562(17) 0.0737(19) -0.0118(14) 0.0255(16) -0.0140(14)
C9 0.095(3) 0.088(3) 0.142(4) -0.052(3) 0.048(3) -0.007(2)
C10 0.115(3) 0.097(3) 0.075(2) 0.006(2) -0.002(2) -0.012(2)
C11 0.0610(17) 0.0701(19) 0.0562(16) 0.0122(14) 0.0090(13) -0.0024(15)
C12 0.092(3) 0.120(3) 0.063(2) 0.019(2) 0.0044(18) -0.003(2)
C13 0.102(3) 0.099(3) 0.079(2) -0.012(2) 0.037(2) 0.000(2)
C14 0.0389(12) 0.0345(12) 0.0506(13) 0.0014(10) 0.0061(10) 0.0013(10)
C15 0.0345(11) 0.0399(12) 0.0424(12) -0.0020(9) 0.0073(9) 0.0012(9)
C16 0.0341(11) 0.0360(12) 0.0534(13) 0.0010(10) 0.0092(10) -0.0012(9)
C17 0.0421(13) 0.0423(14) 0.0761(18) 0.0056(12) 0.0130(12) -0.0065(11)
C18 0.0350(12) 0.0548(16) 0.0755(18) 0.0073(13) 0.0145(12) -0.0068(12)
C19 0.0482(15) 0.0610(18) 0.100(2) 0.0069(16) 0.0156(15) 0.0189(14)
N1 0.0384(10) 0.0348(11) 0.0818(16) 0.0067(10) 0.0172(10) -0.0017(9)
N2 0.0353(10) 0.0463(12) 0.0600(13) 0.0014(9) 0.0119(9) 0.0047(9)

loop_
_atom_type_symbol
_atom_type_description
_atom_type_scat_dispersion_real
_atom_type_scat_dispersion_imag
_atom_type_scat_source
C C 0.0033 0.0016 'International Tables Vol C Tables 4.2.6.8 and 6.1.1.4'
H H 0.0000 0.0000 'International Tables Vol C Tables 4.2.6.8 and 6.1.1.4'
N N 0.0061 0.0033 'International Tables Vol C Tables 4.2.6.8 and 6.1.1.4'
Al Al 0.0645 0.0514 'International Tables Vol C Tables 4.2.6.8 and 6.1.1.4'

loop_
_geom_angle_atom_site_label_1
_geom_angle_atom_site_label_2
_geom_angle_atom_site_label_3
_geom_angle
_geom_angle_site_symmetry_1
_geom_angle_site_symmetry_3
N1 Al1 C1 129.14(15) . .
N1 Al1 C16 106.50(10) . 3_765
C1 Al1 C16 109.60(17) . 3_765
N1 Al1 C16 88.95(9) . .
C1 Al1 C16 116.71(17) . .
C16 Al1 C16 101.64(8) 3_765 .
N1 Al1 Al1 102.13(8) . 3_765
C1 Al1 Al1 128.40(13) . 3_765
C16 Al1 Al1 50.84(7) 3_765 3_765
C16 Al1 Al1 50.80(7) . 3_765
C16 Al1' C1' 107.9(7) . .
C16 Al1' C16 102.1(2) . 3_765
C1' Al1' C16 120.0(8) . 3_765
C16 Al1' N1 99.0(2) . 3_765
C1' Al1' N1 141.7(7) . 3_765
C16 Al1' N1 78.69(17) 3_765 3_765
C16 Al1' Al1' 54.63(18) . 3_765
C1' Al1' Al1' 130.4(8) . 3_765
C16 Al1' Al1' 47.45(16) 3_765 3_765
N1 Al1' Al1' 87.4(2) 3_765 3_765
Al1' C1' H1'1 109.5 . .
Al1' C1' H1'2 109.5 . .
H1'1 C1' H1'2 109.5 . .
Al1' C1' H1'3 109.5 . .
H1'1 C1' H1'3 109.5 . .
H1'2 C1' H1'3 109.5 . .
C3 C2 C7 119.3(2) . .
C3 C2 N1 120.1(2) . .
C7 C2 N1 120.6(2) . .
C4 C3 C2 118.8(2) . .
C4 C3 C8 117.6(2) . .
C2 C3 C8 123.6(2) . .
C5 C4 C3 122.3(3) . .
C5 C4 H4 118.8 . .
C3 C4 H4 118.8 . .
C4 C5 C6 119.3(2) . .
C4 C5 H5 120.3 . .
C6 C5 H5 120.3 . .
C5 C6 C7 121.0(3) . .
C5 C6 H6 119.5 . .
C7 C6 H6 119.5 . .
C6 C7 C2 119.2(2) . .
C6 C7 C11 117.9(3) . .
C2 C7 C11 122.8(2) . .
C10 C8 C3 112.6(3) . .
C10 C8 C9 112.1(3) . .
C3 C8 C9 109.4(3) . .
C10 C8 H8 107.5 . .
C3 C8 H8 107.5 . .
C9 C8 H8 107.5 . .
C8 C9 H9A 109.5 . .
C8 C9 H9B 109.5 . .
H9A C9 H9B 109.5 . .
C8 C9 H9C 109.5 . .
H9A C9 H9C 109.5 . .
H9B C9 H9C 109.5 . .
C8 C10 H10A 109.5 . .
C8 C10 H10B 109.5 . .
H10A C10 H10B 109.5 . .
C8 C10 H10C 109.5 . .
H10A C10 H10C 109.5 . .
H10B C10 H10C 109.5 . .
C7 C11 C13 112.1(3) . .
C7 C11 C12 111.5(3) . .
C13 C11 C12 110.6(3) . .
C7 C11 H11 107.5 . .
C13 C11 H11 107.5 . .
C12 C11 H11 107.5 . .
C11 C12 H12A 109.5 . .
C11 C12 H12B 109.5 . .
H12A C12 H12B 109.5 . .
C11 C12 H12C 109.5 . .
H12A C12 H12C 109.5 . .
H12B C12 H12C 109.5 . .
C11 C13 H13A 109.5 . .
C11 C13 H13B 109.5 . .
H13A C13 H13B 109.5 . .
C11 C13 H13C 109.5 . .
H13A C13 H13C 109.5 . .
H13B C13 H13C 109.5 . .
N1 C14 C15 107.34(18) . .
N1 C14 H14A 110.2 . .
C15 C14 H14A 110.2 . .
N1 C14 H14B 110.2 . .
C15 C14 H14B 110.2 . .
H14A C14 H14B 108.5 . .
N2 C15 C16 109.8(2) . .
N2 C15 C14 124.0(2) . .
C16 C15 C14 125.88(19) . .
C15 C16 C17 103.85(19) . .
C15 C16 Al1' 142.2(2) . .
C17 C16 Al1' 104.0(2) . .
C15 C16 Al1 130.43(17) . 3_765
C17 C16 Al1 107.43(17) . 3_765
Al1' C16 Al1 62.14(15) . 3_765
C15 C16 Al1 97.92(15) . .
C17 C16 Al1 143.59(19) . .
Al1' C16 Al1 45.80(14) . .
Al1 C16 Al1 78.36(8) 3_765 .
C15 C16 Al1' 92.12(19) . 3_765
C17 C16 Al1' 146.8(2) . 3_765
Al1' C16 Al1' 77.9(2) . 3_765
Al1 C16 Al1' 43.46(13) 3_765 3_765
Al1 C16 Al1' 58.76(14) . 3_765
C18 C17 C16 108.8(2) . .
C18 C17 H17 125.6 . .
C16 C17 H17 125.6 . .
C17 C18 N2 108.9(2) . .
C17 C18 H18 125.6 . .
N2 C18 H18 125.6 . .
N2 C19 H19A 109.5 . .
N2 C19 H19B 109.5 . .
H19A C19 H19B 109.5 . .
N2 C19 H19C 109.5 . .
H19A C19 H19C 109.5 . .
H19B C19 H19C 109.5 . .
C2 N1 C14 113.67(19) . .
C2 N1 Al1 133.20(16) . .
C14 N1 Al1 112.46(15) . .
C2 N1 Al1' 120.5(2) . 3_765
C14 N1 Al1' 95.48(18) . 3_765
Al1 N1 Al1' 61.43(13) . 3_765
C15 N2 C18 108.6(2) . .
C15 N2 C19 126.1(2) . .
C18 N2 C19 125.2(2) . .

loop_
_geom_bond_atom_site_label_1
_geom_bond_atom_site_label_2
_geom_bond_distance
_geom_bond_site_symmetry_2
Al1 N1 1.859(2) .
Al1 C1 1.945(4) .
Al1 C16 2.073(2) 3_765
Al1 C16 2.074(2) .
Al1 Al1 2.6194(15) 3_765
C1 H1A 0.9600 .
C1 H1B 0.9600 .
C1 H1C 0.9600 .
Al1' C16 1.960(5) .
Al1' C1' 2.015(19) .
Al1' C16 2.170(5) 3_765
Al1' N1 2.183(5) 3_765
Al1' Al1' 2.601(9) 3_765
C1' H1'1 0.9600 .
C1' H1'2 0.9600 .
C1' H1'3 0.9600 .
C2 C3 1.402(3) .
C2 C7 1.412(4) .
C2 N1 1.433(3) .
C3 C4 1.393(3) .
C3 C8 1.526(4) .
C4 C5 1.365(4) .
C4 H4 0.9300 .
C5 C6 1.373(4) .
C5 H5 0.9300 .
C6 C7 1.402(4) .
C6 H6 0.9300 .
C7 C11 1.509(4) .
C8 C10 1.525(5) .
C8 C9 1.534(4) .
C8 H8 0.9800 .
C9 H9A 0.9600 .
C9 H9B 0.9600 .
C9 H9C 0.9600 .
C10 H10A 0.9600 .
C10 H10B 0.9600 .
C10 H10C 0.9600 .
C11 C13 1.521(5) .
C11 C12 1.532(4) .
C11 H11 0.9800 .
C12 H12A 0.9600 .
C12 H12B 0.9600 .
C12 H12C 0.9600 .
C13 H13A 0.9600 .
C13 H13B 0.9600 .
C13 H13C 0.9600 .
C14 N1 1.454(3) .
C14 C15 1.489(3) .
C14 H14A 0.9700 .
C14 H14B 0.9700 .
C15 N2 1.355(3) .
C15 C16 1.401(3) .
C16 C17 1.440(3) .
C16 Al1 2.073(2) 3_765
C16 Al1' 2.170(5) 3_765
C17 C18 1.347(4) .
C17 H17 0.9300 .
C18 N2 1.368(3) .
C18 H18 0.9300 .
C19 N2 1.457(3) .
C19 H19A 0.9600 .
C19 H19B 0.9600 .
C19 H19C 0.9600 .
N1 Al1' 2.183(5) 3_765
